data_2010326
loop_
_publ_author_name
'Millini, Roberto'
'Piero, Gasto Del'
'Allegrini, Pietro'
'Nodari, Nereo'

_publ_section_title
;Chemical degradation of spiroindolinonaphthoxazines:
 8,13,13-trimethyl-7a,8-dihydronaphtho[2,1-<i>b</i>]quinolino[3,2-<i>e</i>][1,4]oxazine,
 C~22~H~20~N~2~O
;
_journal_issue 12
_journal_name_full 'Acta Crystallographica Section C'
_journal_page_first 2096
_journal_page_last 2098
_journal_paper_doi 10.1107/S0108270194004968
_journal_volume 50
_journal_year 1994
_chemical_formula_sum 'C22 H20 N2 O'
_chemical_formula_weight 328.41
_space_group_IT_number 56
_symmetry_cell_setting orthorhombic
_symmetry_space_group_name_Hall '-P 2ab 2ac'
_symmetry_space_group_name_H-M 'P c c n'
_atom_type_scat_source IntTabIV
_cell_angle_alpha 90.
_cell_angle_beta 90.
_cell_angle_gamma 90.
_cell_formula_units_Z 8
_cell_length_a 29.464(7)
_cell_length_b 13.861(4)
_cell_length_c 8.515(2)
_cell_measurement_reflns_used 30
_cell_measurement_temperature 293
_cell_measurement_theta_max 28
_cell_measurement_theta_min 14
_cell_volume 3477.5(15)
_diffrn_measurement_device 'Siemens AED'
_diffrn_measurement_method \q-2\q
_diffrn_radiation_type 'Cu K\a'
_diffrn_radiation_wavelength 1.54178
_diffrn_reflns_limit_h_max 35
_diffrn_reflns_limit_h_min 0
_diffrn_reflns_limit_k_max 16
_diffrn_reflns_limit_k_min 0
_diffrn_reflns_limit_l_max 10
_diffrn_reflns_limit_l_min 0
_diffrn_reflns_number 3776
_diffrn_reflns_theta_max 70
_diffrn_standards_decay_% 0
_diffrn_standards_interval_count 100
_diffrn_standards_number 1
_exptl_absorpt_coefficient_mu 0.5726
_exptl_absorpt_correction_type none
_exptl_crystal_colour 'pale yellow'
_exptl_crystal_density_diffrn 1.2545
_exptl_crystal_description prism
_exptl_crystal_size_max 1.0
_exptl_crystal_size_mid 0.6
_exptl_crystal_size_min 0.4
_refine_diff_density_max 0.27
_refine_diff_density_min -0.21
_refine_ls_extinction_method none
_refine_ls_goodness_of_fit_obs 1.54
_refine_ls_hydrogen_treatment noref
_refine_ls_number_parameters 226
_refine_ls_number_reflns 2038
_refine_ls_R_factor_obs 0.0564
_refine_ls_shift/esd_max 0.03
_refine_ls_structure_factor_coef F
_refine_ls_weighting_details 'w = 1/\s^2^(F)'
_refine_ls_weighting_scheme calc
_refine_ls_wR_factor_obs 0.0453
_reflns_number_observed 2038
_reflns_number_total 3312
_reflns_observed_criterion I>2.5(I)
_cod_data_source_file na1085.cif
_cod_data_source_block na1085_structure_1_of_1
_cod_depositor_comments
;
The following automatic conversions were performed:

'_refine_ls_weighting_scheme' value '1/\s^2^(F)' was changed to
'calc'. New tag '_refine_ls_weighting_details' was created. The value
of the new tag was set to 'w = 1/\s^2^(F)'.

Automatic conversion script
Id: cif_fix_values 3143 2015-03-26 13:38:13Z robertas 
;
_cod_original_formula_sum 'C22 H20 N2 O1'
_cod_database_code 2010326

loop_
_symmetry_equiv_pos_as_xyz
x,y,z
1/2+x,1/2+y,-z
x,1/2-y,1/2+z
1/2-x,y,1/2+z
-x,-y,-z
1/2-x,1/2-y,z
-x,1/2+y,1/2-z
1/2+x,-y,1/2-z

loop_
_atom_site_label
_atom_site_fract_x
_atom_site_fract_y
_atom_site_fract_z
_atom_site_U_iso_or_equiv
O(1) .07100(10) .0464(2) .3216(4) 0.0490(10)
C(2) .09280(10) .0824(3) .1900(5) 0.0440(10)
C(3) .0687(2) .1456(3) .0905(6) 0.0500(10)
C(4) .0901(2) .1838(3) -.0385(6) 0.0490(10)
C(5) .1361(2) .1589(3) -.0713(5) 0.0450(10)
C(6) .1585(2) .1967(3) -.2060(6) 0.054(2)
C(7) .2022(2) .1720(4) -.2358(6) 0.062(2)
C(8) .2258(2) .1083(4) -.1379(6) 0.060(2)
C(9) .2053(2) .0689(4) -.0099(6) 0.051(2)
C(10) .15960(10) .0938(3) .0241(5) 0.0420(10)
C(11) .13690(10) .0556(3) .1602(5) 0.0410(10)
N(12) .15810(10) -.0184(3) .2483(5) 0.0460(10)
C(13) .14090(10) -.0382(2) .3829(5) 0.044(2)
C(14) .1570(2) -.1214(3) .4811(6) 0.048(2)
C(15) .1139(2) -.1762(3) .5264(6) 0.048(2)
C(16) .1113(2) -.2770(4) .5289(7) 0.060(2)
C(17) .0724(2) -.3229(4) .5812(7) 0.071(2)
C(18) .0364(2) -.2699(5) .6299(8) 0.079(2)
C(19) .0374(2) -.1699(4) .6250(7) 0.064(2)
C(20) .0759(2) -.1237(3) .5731(6) 0.051(2)
N(21) .07890(10) -.0216(3) .5717(5) 0.0540(10)
C(22) .1027(2) .0237(3) .4485(5) 0.0450(10)
C(23) .1796(2) -.0801(4) .6291(6) 0.062(2)
C(24) .1917(2) -.1819(4) .3930(7) 0.066(2)
C(25) .0461(2) .0378(4) .6558(6) 0.064(2)
H3 .0278 .1588 .1036 ?
H4 .0694 .2354 -.1031 ?
H6 .1401 .2577 -.2850 ?
H7 .2209 .1965 -.3393 ?
H8 .2593 .0847 -.1653 ?
H9 .2244 .0129 .0656 ?
H16 .1385 -.3120 .4780 ?
H17 .0766 -.4080 .5659 ?
H18 .0068 -.3097 .6533 ?
H19 .0059 -.1299 .6561 ?
H22 .1179 .0942 .4854 ?
H23a .2070 -.0356 .6032 ?
H23b .1918 -.1333 .7031 ?
H23c .1543 -.0380 .6910 ?
H24a .2067 -.2288 .4793 ?
H24b .1762 -.2102 .2864 ?
H24c .2179 -.1409 .3520 ?
H25a .0067 .0261 .6313 ?
H25b .0452 .0146 .7822 ?
H25c .0660 .1090 .6484 ?

loop_
_geom_angle_atom_site_label_1
_geom_angle_atom_site_label_2
_geom_angle_atom_site_label_3
_geom_angle
_geom_angle_publ_flag
C(2) O(1) C(22) 112.3(3) yes
O(1) C(2) C(3) 118.5(4) yes
C(2) C(3) C(4) 119.3(5) yes
C(4) C(5) C(10) 120.9(4) yes
C(6) C(5) C(10) 118.5(4) yes
C(6) C(7) C(8) 121.3(5) yes
C(8) C(9) C(10) 119.1(5) yes
C(9) C(10) C(11) 121.0(3) yes
C(2) C(11) C(10) 119.2(3) yes
C(2) C(11) N(12) 121.0(3) yes
N(12) C(13) C(22) 120.0(4) yes
C(14) C(13) C(22) 117.5(4) yes
C(13) C(14) C(23) 107.9(4) yes
C(23) C(14) C(24) 108.6(5) yes
C(15) C(14) C(23) 109.8(4) yes
C(14) C(15) C(16) 123.0(5) yes
C(15) C(16) C(17) 120.6(5) yes
C(17) C(18) C(19) 121.1(6) yes
C(15) C(20) C(19) 120.8(4) yes
C(15) C(20) N(21) 118.0(5) yes
C(20) N(21) C(22) 118.8(4) yes
C(13) C(22) N(21) 113.0(4) yes
O(1) C(22) C(13) 108.8(3) yes
O(1) C(2) C(11) 119.4(4) yes
C(3) C(2) C(11) 122.2(4) yes
C(3) C(4) C(5) 120.0(4) yes
C(4) C(5) C(6) 120.6(5) yes
C(5) C(6) C(7) 119.9(5) yes
C(7) C(8) C(9) 120.7(5) yes
C(5) C(10) C(9) 120.6(4) yes
C(5) C(10) C(11) 118.4(3) yes
C(10) C(11) N(12) 119.2(3) yes
C(11) N(12) C(13) 117.0(3) yes
N(12) C(13) C(14) 122.5(4) yes
C(13) C(14) C(24) 111.2(4) yes
C(13) C(14) C(15) 105.1(4) yes
C(15) C(14) C(24) 114.1(4) yes
C(14) C(15) C(20) 118.7(4) yes
C(16) C(15) C(20) 118.2(5) yes
C(16) C(17) C(18) 119.8(6) yes
C(18) C(19) C(20) 119.5(5) yes
C(19) C(20) N(21) 121.3(5) yes
C(20) N(21) C(25) 121.2(4) yes
C(22) N(21) C(25) 116.4(4) yes
O(1) C(22) N(21) 109.2(4) yes

loop_
_geom_bond_atom_site_label_1
_geom_bond_atom_site_label_2
_geom_bond_site_symmetry_1
_geom_bond_site_symmetry_2
_geom_bond_distance
_geom_bond_publ_flag
O(1) C(2) . . 1.385(5) yes
C(2) C(3) . . 1.411(6) yes
C(3) C(4) . . 1.373(7) yes
C(5) C(6) . . 1.423(7) yes
C(6) C(7) . . 1.356(8) yes
C(8) C(9) . . 1.361(8) yes
C(10) C(11) . . 1.439(6) yes
N(12) C(13) . . 1.283(6) yes
C(13) C(22) . . 1.522(6) yes
C(14) C(23) . . 1.536(7) yes
C(15) C(16) . . 1.399(7) yes
C(16) C(17) . . 1.385(8) yes
C(18) C(19) . . 1.387(9) yes
C(20) N(21) . . 1.418(6) yes
N(21) C(25) . . 1.458(7) yes
O(1) C(22) . . 1.463(6) yes
C(2) C(11) . . 1.375(4) yes
C(4) C(5) . . 1.426(8) yes
C(5) C(10) . . 1.398(6) yes
C(7) C(8) . . 1.399(8) yes
C(9) C(10) . . 1.420(7) yes
C(11) N(12) . . 1.416(6) yes
C(13) C(14) . . 1.501(6) yes
C(14) C(15) . . 1.529(8) yes
C(14) C(24) . . 1.520(8) yes
C(15) C(20) . . 1.393(8) yes
C(17) C(18) . . 1.355(9) yes
C(19) C(20) . . 1.376(8) yes
N(21) C(22) . . 1.409(6) yes
